data_7022422
loop_
_publ_author_name
'Majumder, Samit'
'Mondal, Suraj'
'Lemoine, Pascale'
'Mohanta, Sasankasekhar'

_publ_section_title
;
 Dinuclear mixed-valence Co(III)Co(II) complexes derived from a
 macrocyclic ligand: unique example of a Co(III)Co(II) complex showing
 catecholase activity.
;
_journal_issue 13
_journal_name_full 'Dalton transactions (Cambridge, England : 2003)'
_journal_page_first 4561
_journal_page_last 4569
_journal_paper_doi 10.1039/c2dt32629a
_journal_volume 42
_journal_year 2013
_chemical_formula_sum 'C32 H41 Co2 N14 O2'
_chemical_formula_weight 771.64
_chemical_name_systematic
;
?
;
_space_group_IT_number 15
_symmetry_cell_setting monoclinic
_symmetry_space_group_name_Hall '-C 2yc'
_symmetry_space_group_name_H-M 'C 1 2/c 1'
_atom_sites_solution_hydrogens geom
_atom_sites_solution_primary direct
_atom_sites_solution_secondary difmap
_audit_creation_method SHELXL-97
_cell_angle_alpha 90.00
_cell_angle_beta 113.975(5)
_cell_angle_gamma 90.00
_cell_formula_units_Z 8
_cell_length_a 32.855(12)
_cell_length_b 12.339(4)
_cell_length_c 19.200(7)
_cell_measurement_reflns_used 2885
_cell_measurement_temperature 100(2)
_cell_measurement_theta_max 21.97
_cell_measurement_theta_min 2.27
_cell_volume 7112(4)
_computing_cell_refinement 'Bruker SMART'
_computing_data_collection 'Bruker SMART'
_computing_data_reduction 'Bruker SAINT'
_computing_molecular_graphics 'Bruker SHELXTL'
_computing_publication_material 'Bruker SHELXTL'
_computing_structure_refinement 'SHELXL-97 (Sheldrick, 1997)'
_computing_structure_solution 'SHELXS-97 (Sheldrick, 1990)'
_diffrn_ambient_temperature 100(2)
_diffrn_measured_fraction_theta_full 0.993
_diffrn_measured_fraction_theta_max 0.993
_diffrn_measurement_device_type 'CCD area detector'
_diffrn_measurement_method '\p and \w scans'
_diffrn_radiation_monochromator graphite
_diffrn_radiation_source 'fine-focus sealed tube'
_diffrn_radiation_type MoK\a
_diffrn_radiation_wavelength 0.71073
_diffrn_reflns_av_R_equivalents 0.0931
_diffrn_reflns_av_sigmaI/netI 0.0717
_diffrn_reflns_limit_h_max 39
_diffrn_reflns_limit_h_min -39
_diffrn_reflns_limit_k_max 14
_diffrn_reflns_limit_k_min -14
_diffrn_reflns_limit_l_max 23
_diffrn_reflns_limit_l_min -23
_diffrn_reflns_number 34359
_diffrn_reflns_theta_full 25.44
_diffrn_reflns_theta_max 25.44
_diffrn_reflns_theta_min 1.36
_exptl_absorpt_coefficient_mu 0.985
_exptl_absorpt_correction_T_max 0.8745
_exptl_absorpt_correction_T_min 0.8125
_exptl_absorpt_correction_type multi-scan
_exptl_absorpt_process_details 'SADABS (Sheldrick, 1996)'
_exptl_crystal_colour brown
_exptl_crystal_density_diffrn 1.441
_exptl_crystal_density_method 'not measured'
_exptl_crystal_description prism
_exptl_crystal_F_000 3208
_exptl_crystal_size_max 0.22
_exptl_crystal_size_mid 0.18
_exptl_crystal_size_min 0.14
_refine_diff_density_max 0.982
_refine_diff_density_min -0.647
_refine_diff_density_rms 0.083
_refine_ls_extinction_method none
_refine_ls_goodness_of_fit_ref 1.016
_refine_ls_hydrogen_treatment constr
_refine_ls_matrix_type full
_refine_ls_number_parameters 458
_refine_ls_number_reflns 6533
_refine_ls_number_restraints 0
_refine_ls_restrained_S_all 1.016
_refine_ls_R_factor_all 0.0878
_refine_ls_R_factor_gt 0.0520
_refine_ls_shift/su_max 0.000
_refine_ls_shift/su_mean 0.000
_refine_ls_structure_factor_coef Fsqd
_refine_ls_weighting_details 'calc w=1/[\s^2^(Fo^2^)+(0.0800P)^2^+0.0000P] where P=(Fo^2^+2Fc^2^)/3'
_refine_ls_weighting_scheme calc
_refine_ls_wR_factor_gt 0.1282
_refine_ls_wR_factor_ref 0.1478
_reflns_number_gt 4421
_reflns_number_total 6533
_reflns_threshold_expression >2sigma(I)
_cod_data_source_file c2dt32629a.txt
_cod_data_source_block 1
_cod_depositor_comments
;
The following automatic conversions were performed:

'_symmetry_cell_setting' value 'Monoclinic' changed to 'monoclinic'
according to /home/saulius/struct/CIF-dictionaries/cif_core.dic
dictionary named 'cif_core.dic' version 2.4.2 from 2011-04-26.

Automatic conversion script
Id: cif_fix_values 1891 2012-01-12 08:04:46Z andrius 
;
_cod_original_sg_symbol_H-M C2/c
_cod_database_code 7022422

loop_
_symmetry_equiv_pos_as_xyz
'x, y, z'
'-x, y, -z+1/2'
'x+1/2, y+1/2, z'
'-x+1/2, y+1/2, -z+1/2'
'-x, -y, -z'
'x, -y, z-1/2'
'-x+1/2, -y+1/2, -z'
'x+1/2, -y+1/2, z-1/2'

loop_
_atom_site_label
_atom_site_type_symbol
_atom_site_fract_x
_atom_site_fract_y
_atom_site_fract_z
_atom_site_U_iso_or_equiv
_atom_site_adp_type
_atom_site_occupancy
_atom_site_symmetry_multiplicity
_atom_site_calc_flag
_atom_site_refinement_flags
C1 C 0.04194(13) 0.2783(3) 0.3551(2) 0.0228(9) Uani 1 1 d .
C2 C 0.03959(13) 0.3917(3) 0.3509(2) 0.0232(9) Uani 1 1 d .
C3 C -0.00031(14) 0.4433(4) 0.3427(2) 0.0268(10) Uani 1 1 d .
H3 H -0.0014 0.5202 0.3409 0.032 Uiso 1 1 calc R
C4 C -0.03790(14) 0.3878(3) 0.3374(2) 0.0257(10) Uani 1 1 d .
C5 C -0.03575(14) 0.2753(3) 0.3363(2) 0.0263(10) Uani 1 1 d .
H5 H -0.0617 0.2345 0.3288 0.032 Uiso 1 1 calc R
C6 C 0.00324(13) 0.2204(3) 0.3458(2) 0.0229(9) Uani 1 1 d .
C7 C -0.07883(14) 0.4433(4) 0.3357(3) 0.0325(11) Uani 1 1 d .
H7A H -0.1054 0.4130 0.2937 0.039 Uiso 1 1 calc R
H7B H -0.0772 0.5216 0.3256 0.039 Uiso 1 1 calc R
C8 C -0.08359(17) 0.4291(4) 0.4107(3) 0.0467(14) Uani 1 1 d .
H8A H -0.0870 0.3519 0.4193 0.070 Uiso 1 1 calc R
H8B H -0.1099 0.4687 0.4087 0.070 Uiso 1 1 calc R
H8C H -0.0570 0.4574 0.4525 0.070 Uiso 1 1 calc R
C9 C 0.00131(14) 0.1033(3) 0.3423(2) 0.0255(10) Uani 1 1 d .
H9 H -0.0275 0.0719 0.3197 0.031 Uiso 1 1 calc R
C10 C 0.07519(14) 0.4628(4) 0.3523(2) 0.0265(10) Uani 1 1 d .
H10 H 0.0675 0.5369 0.3407 0.032 Uiso 1 1 calc R
C11 C 0.02450(14) -0.0783(3) 0.3507(2) 0.0245(9) Uani 1 1 d .
H11A H 0.0358 -0.1020 0.3126 0.029 Uiso 1 1 calc R
H11B H -0.0082 -0.0887 0.3282 0.029 Uiso 1 1 calc R
C12 C 0.04507(14) -0.1501(3) 0.4214(2) 0.0260(10) Uani 1 1 d .
C13 C 0.02991(15) -0.2658(3) 0.3960(3) 0.0338(11) Uani 1 1 d .
H13A H 0.0446 -0.3156 0.4387 0.051 Uiso 1 1 calc R
H13B H 0.0378 -0.2854 0.3536 0.051 Uiso 1 1 calc R
H13C H -0.0025 -0.2708 0.3794 0.051 Uiso 1 1 calc R
C14 C 0.03124(15) -0.1150(4) 0.4846(2) 0.0322(11) Uani 1 1 d .
H14A H -0.0013 -0.1169 0.4658 0.048 Uiso 1 1 calc R
H14B H 0.0418 -0.0411 0.5007 0.048 Uiso 1 1 calc R
H14C H 0.0443 -0.1644 0.5281 0.048 Uiso 1 1 calc R
C15 C 0.09577(13) -0.1477(3) 0.4492(2) 0.0263(10) Uani 1 1 d .
H15A H 0.1088 -0.2016 0.4906 0.032 Uiso 1 1 calc R
H15B H 0.1038 -0.1695 0.4068 0.032 Uiso 1 1 calc R
C16 C 0.14757(13) -0.0392(4) 0.5434(2) 0.0264(10) Uani 1 1 d .
H16 H 0.1536 -0.1051 0.5713 0.032 Uiso 1 1 calc R
C17 C 0.17572(13) 0.0517(4) 0.5801(2) 0.0252(10) Uani 1 1 d .
C18 C 0.20387(14) 0.0403(4) 0.6576(2) 0.0325(11) Uani 1 1 d .
H18 H 0.2023 -0.0245 0.6831 0.039 Uiso 1 1 calc R
C19 C 0.23376(14) 0.1195(4) 0.6981(2) 0.0334(11) Uani 1 1 d .
C20 C 0.23659(14) 0.2097(4) 0.6584(2) 0.0293(10) Uani 1 1 d .
H20 H 0.2575 0.2642 0.6851 0.035 Uiso 1 1 calc R
C21 C 0.21018(13) 0.2255(3) 0.5806(2) 0.0257(10) Uani 1 1 d .
C22 C 0.17847(13) 0.1460(3) 0.5406(2) 0.0241(9) Uani 1 1 d .
C23 C 0.26343(16) 0.1025(4) 0.7818(3) 0.0451(13) Uani 1 1 d .
H23A H 0.2823 0.1675 0.8017 0.054 Uiso 1 1 calc R
H23B H 0.2446 0.0936 0.8106 0.054 Uiso 1 1 calc R
C24 C 0.2931(2) 0.0037(6) 0.7944(3) 0.072(2) Uani 1 1 d .
H24A H 0.2746 -0.0611 0.7758 0.108 Uiso 1 1 calc R
H24B H 0.3117 -0.0043 0.8490 0.108 Uiso 1 1 calc R
H24C H 0.3122 0.0127 0.7667 0.108 Uiso 1 1 calc R
C25 C 0.22073(14) 0.3210(4) 0.5466(2) 0.0291(10) Uani 1 1 d .
H25 H 0.2451 0.3639 0.5789 0.035 Uiso 1 1 calc R
C26 C 0.21794(14) 0.4507(3) 0.4554(3) 0.0292(10) Uani 1 1 d .
H26A H 0.2254 0.4329 0.4117 0.035 Uiso 1 1 calc R
H26B H 0.2458 0.4724 0.4985 0.035 Uiso 1 1 calc R
C27 C 0.18569(14) 0.5468(3) 0.4336(2) 0.0271(10) Uani 1 1 d .
C28 C 0.17258(16) 0.5766(4) 0.4982(3) 0.0403(12) Uani 1 1 d .
H28A H 0.1569 0.5156 0.5088 0.060 Uiso 1 1 calc R
H28B H 0.1530 0.6401 0.4836 0.060 Uiso 1 1 calc R
H28C H 0.1994 0.5934 0.5439 0.060 Uiso 1 1 calc R
C29 C 0.21030(16) 0.6423(4) 0.4157(3) 0.0402(12) Uani 1 1 d .
H29A H 0.1906 0.7055 0.4002 0.060 Uiso 1 1 calc R
H29B H 0.2189 0.6218 0.3743 0.060 Uiso 1 1 calc R
H29C H 0.2370 0.6602 0.4613 0.060 Uiso 1 1 calc R
C30 C 0.14472(14) 0.5234(3) 0.3600(2) 0.0291(10) Uani 1 1 d .
H30A H 0.1271 0.5908 0.3430 0.035 Uiso 1 1 calc R
H30B H 0.1549 0.5021 0.3199 0.035 Uiso 1 1 calc R
C31 C 0.1199(3) 0.8640(6) 0.1951(4) 0.096(3) Uani 1 1 d .
H31A H 0.0976 0.8963 0.1486 0.144 Uiso 1 1 calc R
H31B H 0.1407 0.8200 0.1821 0.144 Uiso 1 1 calc R
H31C H 0.1364 0.9216 0.2305 0.144 Uiso 1 1 calc R
C32 C 0.09735(18) 0.7945(5) 0.2315(3) 0.0457(13) Uani 1 1 d .
Co1 Co 0.093964(18) 0.08846(4) 0.41927(3) 0.02301(17) Uani 1 1 d .
Co2 Co 0.143084(19) 0.28734(5) 0.39657(3) 0.02674(18) Uani 1 1 d .
N1 N 0.03418(11) 0.0374(3) 0.36624(18) 0.0223(8) Uani 1 1 d .
N2 N 0.11546(11) -0.0408(3) 0.47749(18) 0.0240(8) Uani 1 1 d .
N3 N 0.20042(11) 0.3533(3) 0.47721(19) 0.0251(8) Uani 1 1 d .
N4 N 0.11555(11) 0.4375(3) 0.36721(19) 0.0252(8) Uani 1 1 d .
N5 N 0.07718(12) 0.1452(3) 0.49976(19) 0.0283(8) Uani 1 1 d .
N6 N 0.09035(12) 0.2367(3) 0.5202(2) 0.0311(9) Uani 1 1 d .
N7 N 0.10260(15) 0.3230(4) 0.5412(2) 0.0490(11) Uani 1 1 d .
N8 N 0.10881(12) 0.0305(3) 0.33816(19) 0.0288(8) Uani 1 1 d .
N9 N 0.14638(13) -0.0023(3) 0.3567(2) 0.0328(9) Uani 1 1 d .
N10 N 0.18233(14) -0.0329(4) 0.3722(2) 0.0533(13) Uani 1 1 d .
N11 N 0.16272(13) 0.2593(3) 0.3136(2) 0.0394(10) Uani 1 1 d .
N12 N 0.15239(13) 0.2084(3) 0.2570(2) 0.0373(10) Uani 1 1 d .
N13 N 0.14328(16) 0.1606(4) 0.2015(3) 0.0552(12) Uani 1 1 d .
N14 N 0.07929(15) 0.7442(4) 0.2577(2) 0.0474(11) Uani 1 1 d .
O1 O 0.07941(9) 0.2254(2) 0.36629(15) 0.0230(6) Uani 1 1 d .
O2 O 0.15164(9) 0.1571(2) 0.46677(15) 0.0235(6) Uani 1 1 d .

loop_
_atom_site_aniso_label
_atom_site_aniso_U_11
_atom_site_aniso_U_22
_atom_site_aniso_U_33
_atom_site_aniso_U_23
_atom_site_aniso_U_13
_atom_site_aniso_U_12
C1 0.023(2) 0.029(2) 0.014(2) 0.0008(18) 0.0052(17) 0.0035(19)
C2 0.022(2) 0.026(2) 0.019(2) -0.0016(18) 0.0064(18) 0.0032(18)
C3 0.029(2) 0.027(2) 0.024(2) 0.0010(18) 0.011(2) 0.0063(19)
C4 0.027(2) 0.028(2) 0.021(2) 0.0064(18) 0.0085(19) 0.0062(19)
C5 0.024(2) 0.032(3) 0.019(2) 0.0047(19) 0.0051(18) -0.0017(19)
C6 0.020(2) 0.029(2) 0.019(2) 0.0013(18) 0.0079(18) 0.0008(18)
C7 0.024(2) 0.034(3) 0.038(3) 0.007(2) 0.011(2) 0.008(2)
C8 0.056(3) 0.053(3) 0.038(3) 0.004(3) 0.026(3) 0.017(3)
C9 0.023(2) 0.036(3) 0.016(2) 0.0008(18) 0.0062(18) -0.003(2)
C10 0.028(2) 0.026(2) 0.022(2) 0.0017(18) 0.0066(19) -0.0002(19)
C11 0.024(2) 0.020(2) 0.025(2) 0.0000(18) 0.0063(19) -0.0009(18)
C12 0.028(2) 0.027(2) 0.022(2) 0.0013(19) 0.0087(19) 0.0009(19)
C13 0.033(3) 0.029(3) 0.037(3) 0.001(2) 0.011(2) -0.002(2)
C14 0.036(3) 0.033(3) 0.033(3) 0.004(2) 0.020(2) 0.004(2)
C15 0.030(2) 0.024(2) 0.027(2) 0.0017(19) 0.013(2) 0.0041(19)
C16 0.025(2) 0.030(2) 0.027(2) 0.0050(19) 0.013(2) 0.0080(19)
C17 0.021(2) 0.034(3) 0.019(2) 0.0008(19) 0.0071(18) 0.0077(19)
C18 0.025(2) 0.045(3) 0.027(2) 0.006(2) 0.009(2) 0.007(2)
C19 0.023(2) 0.054(3) 0.024(2) -0.003(2) 0.010(2) -0.001(2)
C20 0.020(2) 0.043(3) 0.023(2) -0.007(2) 0.0064(19) 0.002(2)
C21 0.017(2) 0.032(3) 0.026(2) -0.0085(19) 0.0071(19) 0.0036(18)
C22 0.017(2) 0.033(3) 0.021(2) -0.0055(19) 0.0064(18) 0.0070(18)
C23 0.034(3) 0.072(4) 0.021(3) -0.001(2) 0.002(2) -0.002(3)
C24 0.057(4) 0.120(6) 0.035(3) 0.008(4) 0.013(3) 0.023(4)
C25 0.019(2) 0.033(3) 0.031(3) -0.010(2) 0.006(2) -0.0004(19)
C26 0.023(2) 0.032(3) 0.033(3) -0.003(2) 0.012(2) -0.0026(19)
C27 0.026(2) 0.026(2) 0.025(2) -0.0049(19) 0.0065(19) -0.0028(19)
C28 0.043(3) 0.046(3) 0.028(3) -0.009(2) 0.011(2) 0.009(2)
C29 0.042(3) 0.032(3) 0.040(3) -0.004(2) 0.009(2) -0.006(2)
C30 0.028(2) 0.027(2) 0.029(2) -0.0014(19) 0.009(2) -0.0059(19)
C31 0.123(6) 0.130(7) 0.055(4) -0.040(4) 0.056(4) -0.071(5)
C32 0.047(3) 0.062(4) 0.029(3) -0.010(3) 0.016(3) -0.010(3)
Co1 0.0213(3) 0.0257(3) 0.0194(3) -0.0002(2) 0.0054(2) 0.0015(2)
Co2 0.0221(3) 0.0286(3) 0.0281(3) -0.0004(3) 0.0088(3) -0.0001(3)
N1 0.0214(18) 0.0257(19) 0.0170(18) 0.0010(15) 0.0049(15) 0.0006(15)
N2 0.0224(19) 0.028(2) 0.0188(18) -0.0010(15) 0.0060(16) 0.0027(16)
N3 0.0180(18) 0.026(2) 0.029(2) -0.0050(16) 0.0071(16) 0.0039(15)
N4 0.025(2) 0.027(2) 0.0221(19) 0.0000(15) 0.0076(16) -0.0017(16)
N5 0.031(2) 0.031(2) 0.0215(19) -0.0026(17) 0.0100(16) 0.0040(17)
N6 0.031(2) 0.036(3) 0.021(2) -0.0027(18) 0.0050(17) 0.0094(19)
N7 0.057(3) 0.040(3) 0.046(3) -0.009(2) 0.017(2) 0.004(2)
N8 0.024(2) 0.033(2) 0.027(2) -0.0005(17) 0.0079(17) 0.0025(17)
N9 0.033(2) 0.037(2) 0.028(2) -0.0098(17) 0.0110(18) -0.0015(19)
N10 0.032(2) 0.078(3) 0.046(3) -0.021(2) 0.012(2) 0.012(2)
N11 0.033(2) 0.051(3) 0.041(3) -0.016(2) 0.023(2) -0.009(2)
N12 0.036(2) 0.040(2) 0.041(3) -0.005(2) 0.020(2) 0.0019(19)
N13 0.065(3) 0.058(3) 0.048(3) -0.009(3) 0.029(3) 0.008(3)
N14 0.051(3) 0.051(3) 0.045(3) 0.008(2) 0.025(2) 0.007(2)
O1 0.0229(15) 0.0227(15) 0.0216(15) 0.0018(12) 0.0073(12) 0.0030(12)
O2 0.0215(15) 0.0264(16) 0.0200(15) -0.0022(12) 0.0055(13) 0.0030(12)

loop_
_atom_type_symbol
_atom_type_description
_atom_type_scat_dispersion_real
_atom_type_scat_dispersion_imag
_atom_type_scat_source
C C 0.0033 0.0016 'International Tables Vol C Tables 4.2.6.8 and 6.1.1.4'
H H 0.0000 0.0000 'International Tables Vol C Tables 4.2.6.8 and 6.1.1.4'
N N 0.0061 0.0033 'International Tables Vol C Tables 4.2.6.8 and 6.1.1.4'
O O 0.0106 0.0060 'International Tables Vol C Tables 4.2.6.8 and 6.1.1.4'
Co Co 0.3494 0.9721 'International Tables Vol C Tables 4.2.6.8 and 6.1.1.4'

loop_
_geom_angle_atom_site_label_1
_geom_angle_atom_site_label_2
_geom_angle_atom_site_label_3
_geom_angle
O1 C1 C2 121.7(4)
O1 C1 C6 120.0(4)
C2 C1 C6 118.3(4)
C1 C2 C3 119.0(4)
C1 C2 C10 125.2(4)
C3 C2 C10 115.8(4)
C4 C3 C2 123.3(4)
C3 C4 C5 116.6(4)
C3 C4 C7 122.9(4)
C5 C4 C7 120.5(4)
C4 C5 C6 122.2(4)
C5 C6 C1 120.4(4)
C5 C6 C9 117.3(4)
C1 C6 C9 122.3(4)
C4 C7 C8 111.3(4)
N1 C9 C6 127.1(4)
N4 C10 C2 127.7(4)
N1 C11 C12 113.8(3)
C14 C12 C13 110.9(4)
C14 C12 C15 110.6(3)
C13 C12 C15 107.3(3)
C14 C12 C11 112.1(3)
C13 C12 C11 106.8(3)
C15 C12 C11 108.9(3)
N2 C15 C12 113.5(3)
N2 C16 C17 127.2(4)
C18 C17 C22 119.6(4)
C18 C17 C16 117.1(4)
C22 C17 C16 123.1(4)
C19 C18 C17 122.6(4)
C20 C19 C18 117.0(4)
C20 C19 C23 122.7(4)
C18 C19 C23 120.2(4)
C19 C20 C21 123.5(4)
C20 C21 C22 118.9(4)
C20 C21 C25 115.7(4)
C22 C21 C25 125.2(4)
O2 C22 C21 121.9(4)
O2 C22 C17 119.7(4)
C21 C22 C17 118.4(4)
C24 C23 C19 112.0(4)
N3 C25 C21 126.7(4)
N3 C26 C27 113.9(3)
C28 C27 C26 111.1(4)
C28 C27 C30 111.5(4)
C26 C27 C30 110.9(4)
C28 C27 C29 110.2(4)
C26 C27 C29 106.6(4)
C30 C27 C29 106.4(3)
N4 C30 C27 114.2(3)
N14 C32 C31 177.8(7)
N2 Co1 N1 95.27(14)
N2 Co1 O1 173.20(13)
N1 Co1 O1 91.53(13)
N2 Co1 O2 91.80(13)
N1 Co1 O2 172.89(13)
O1 Co1 O2 81.41(11)
N2 Co1 N8 90.46(15)
N1 Co1 N8 89.44(14)
O1 Co1 N8 89.36(13)
O2 Co1 N8 91.26(13)
N2 Co1 N5 89.57(14)
N1 Co1 N5 88.87(14)
O1 Co1 N5 90.81(13)
O2 Co1 N5 90.43(13)
N8 Co1 N5 178.30(15)
N11 Co2 N4 100.95(16)
N11 Co2 O2 113.05(15)
N4 Co2 O2 145.53(12)
N11 Co2 N3 100.19(15)
N4 Co2 N3 90.94(14)
O2 Co2 N3 88.62(12)
N11 Co2 O1 109.35(14)
N4 Co2 O1 88.51(12)
O2 Co2 O1 75.39(10)
N3 Co2 O1 150.01(12)
C9 N1 C11 117.6(4)
C9 N1 Co1 121.1(3)
C11 N1 Co1 121.3(3)
C16 N2 C15 116.3(4)
C16 N2 Co1 121.8(3)
C15 N2 Co1 122.0(3)
C25 N3 C26 116.8(4)
C25 N3 Co2 126.0(3)
C26 N3 Co2 117.1(3)
C10 N4 C30 117.4(4)
C10 N4 Co2 126.0(3)
C30 N4 Co2 116.6(3)
N6 N5 Co1 114.0(3)
N7 N6 N5 178.3(5)
N9 N8 Co1 116.5(3)
N10 N9 N8 177.8(5)
N12 N11 Co2 140.3(3)
N13 N12 N11 177.9(5)
C1 O1 Co1 122.0(2)
C1 O1 Co2 128.6(2)
Co1 O1 Co2 99.74(12)
C22 O2 Co1 123.6(3)
C22 O2 Co2 129.4(3)
Co1 O2 Co2 100.82(12)

loop_
_geom_bond_atom_site_label_1
_geom_bond_atom_site_label_2
_geom_bond_distance
C1 O1 1.332(5)
C1 C2 1.402(6)
C1 C6 1.405(6)
C2 C3 1.408(6)
C2 C10 1.454(6)
C3 C4 1.379(6)
C4 C5 1.391(6)
C4 C7 1.498(6)
C5 C6 1.394(6)
C6 C9 1.448(6)
C7 C8 1.521(6)
C9 N1 1.278(5)
C10 N4 1.276(5)
C11 N1 1.467(5)
C11 C12 1.529(5)
C12 C14 1.522(6)
C12 C13 1.526(6)
C12 C15 1.529(6)
C15 N2 1.472(5)
C16 N2 1.277(5)
C16 C17 1.442(6)
C17 C18 1.403(6)
C17 C22 1.412(6)
C18 C19 1.380(6)
C19 C20 1.373(6)
C19 C23 1.517(6)
C20 C21 1.404(6)
C21 C22 1.410(6)
C21 C25 1.456(6)
C22 O2 1.337(5)
C23 C24 1.517(8)
C25 N3 1.286(5)
C26 N3 1.465(5)
C26 C27 1.532(6)
C27 C28 1.514(6)
C27 C30 1.532(6)
C27 C29 1.544(6)
C30 N4 1.472(5)
C31 C32 1.482(8)
C32 N14 1.110(6)
Co1 N2 1.911(3)
Co1 N1 1.915(3)
Co1 O1 1.929(3)
Co1 O2 1.933(3)
Co1 N8 1.947(4)
Co1 N5 1.969(3)
Co2 N11 1.978(4)
Co2 N4 2.039(4)
Co2 O2 2.042(3)
Co2 N3 2.059(3)
Co2 O1 2.076(3)
N5 N6 1.216(5)
N6 N7 1.152(5)
N8 N9 1.207(5)
N9 N10 1.158(5)
N11 N12 1.179(5)
N12 N13 1.146(5)
